data_2013517
loop_
_publ_author_name
'Chen Hong-Ji'

_publ_section_title
;
 Polymeric hexa-\m-nicotinato-tricadmium(II) tetrahydrate
;
_journal_issue 9
_journal_name_full 'Acta Crystallographica Section C'
_journal_page_first m371
_journal_page_last m372
_journal_paper_doi 10.1107/S0108270103016731
_journal_volume 59
_journal_year 2003
_chemical_formula_iupac '[Cd3 (C6 H4 N O2)6], 4H2 O'
_chemical_formula_moiety 'C36 H32 Cd3 N6 O16'
_chemical_formula_sum 'C36 H32 Cd3 N6 O16'
_chemical_formula_weight 1141.88
_chemical_name_systematic
;
poly[hexa(nicotinato)tricadmium(II) tetrahydrate]
;
_space_group_IT_number 14
_symmetry_cell_setting monoclinic
_symmetry_space_group_name_Hall '-P 2yn'
_symmetry_space_group_name_H-M 'P 1 21/n 1'
_atom_sites_solution_hydrogens geom
_atom_sites_solution_primary direct
_atom_sites_solution_secondary difmap
_audit_creation_method SHELXL-97
_cell_angle_alpha 90.00
_cell_angle_beta 95.160(3)
_cell_angle_gamma 90.00
_cell_formula_units_Z 2
_cell_length_a 11.825(11)
_cell_length_b 8.195(8)
_cell_length_c 20.097(11)
_cell_measurement_reflns_used 25
_cell_measurement_temperature 293(2)
_cell_measurement_theta_max 15.0
_cell_measurement_theta_min 6.5
_cell_volume 1940(3)
_computing_cell_refinement SHELXTL-Plus
_computing_data_collection 'SHELXTL-Plus (Siemens, 1990)'
_computing_data_reduction SHELXTL-Plus
_computing_molecular_graphics SHELXTL-Plus
_computing_publication_material SHELXL97
_computing_structure_refinement 'SHELXL97 (Sheldrick, 1997)'
_computing_structure_solution 'SHELXS97 (Sheldrick, 1990)'
_diffrn_ambient_temperature 293(2)
_diffrn_measured_fraction_theta_full 0.992
_diffrn_measured_fraction_theta_max 0.992
_diffrn_measurement_device_type 'Siemens R3m'
_diffrn_measurement_method \w
_diffrn_radiation_monochromator graphite
_diffrn_radiation_source 'fine-focus sealed tube'
_diffrn_radiation_type MoK\a
_diffrn_radiation_wavelength 0.71073
_diffrn_reflns_av_R_equivalents 0.0998
_diffrn_reflns_av_sigmaI/netI 0.0229
_diffrn_reflns_limit_h_max 14
_diffrn_reflns_limit_h_min 0
_diffrn_reflns_limit_k_max 10
_diffrn_reflns_limit_k_min 0
_diffrn_reflns_limit_l_max 26
_diffrn_reflns_limit_l_min -26
_diffrn_reflns_number 4705
_diffrn_reflns_theta_full 28.04
_diffrn_reflns_theta_max 28.04
_diffrn_reflns_theta_min 2.03
_diffrn_standards_decay_% none
_diffrn_standards_interval_count 200
_diffrn_standards_number 2
_exptl_absorpt_coefficient_mu 1.713
_exptl_absorpt_correction_T_max 0.641
_exptl_absorpt_correction_T_min 0.569
_exptl_absorpt_correction_type psi-scan
_exptl_absorpt_process_details 'Kopfman & Huber (1968)'
_exptl_crystal_colour Yellow
_exptl_crystal_density_diffrn 1.955
_exptl_crystal_density_meas ?
_exptl_crystal_density_method 'not measured'
_exptl_crystal_description Prismatic
_exptl_crystal_F_000 1124
_exptl_crystal_size_max 0.32
_exptl_crystal_size_mid 0.30
_exptl_crystal_size_min 0.26
_refine_diff_density_max 2.631
_refine_diff_density_min -1.049
_refine_ls_extinction_expression Fc^*^=kFc[1+0.001xFc^2^\l^3^/sin(2\q)]^-1/4^
_refine_ls_extinction_method none
_refine_ls_goodness_of_fit_ref 1.094
_refine_ls_hydrogen_treatment constr
_refine_ls_matrix_type full
_refine_ls_number_parameters 278
_refine_ls_number_reflns 4489
_refine_ls_number_restraints 0
_refine_ls_restrained_S_all 1.094
_refine_ls_R_factor_all 0.0531
_refine_ls_R_factor_gt 0.0486
_refine_ls_shift/su_max 0.000
_refine_ls_shift/su_mean 0.000
_refine_ls_structure_factor_coef Fsqd
_refine_ls_weighting_details 'calc w=1/[\s^2^(Fo^2^)+(0.0881P)^2^+3.6257P] where P=(Fo^2^+2Fc^2^)/3'
_refine_ls_weighting_scheme calc
_refine_ls_wR_factor_gt 0.1309
_refine_ls_wR_factor_ref 0.1349
_reflns_number_gt 4063
_reflns_number_total 4489
_reflns_threshold_expression I>2\s(I)
_cod_data_source_file sk1659.cif
_cod_data_source_block I
_cod_depositor_comments
;
The following automatic conversions were performed:
'_symmetry_cell_setting' value 'Monoclinic' changed to 'monoclinic'
according to '/home/saulius/struct/CIF-dictionaries/cif_core.dic'
dictionary named 'cif_core.dic' version 2.4.1 from
2010-06-29.

'_geom_bond_publ_flag' value 'YES' changed to 'yes' according
to '/home/saulius/struct/CIF-dictionaries/cif_core.dic' dictionary named
'cif_core.dic' version 2.4.1 from 2010-06-29 (7
times).

'_geom_bond_publ_flag' value 'Yes' changed to 'yes' according to
'/home/saulius/struct/CIF-dictionaries/cif_core.dic' dictionary named
'cif_core.dic' version 2.4.1 from 2010-06-29 (3 times).

Automatic conversion script
Id: cif_fix_enum 1527 2010-12-29 10:47:43Z saulius 

The following automatic conversions were performed:

'_symmetry_cell_setting' value 'Monoclinic' changed to 'monoclinic'
according to /home/saulius/struct/CIF-dictionaries/cif_core.dic
dictionary named 'cif_core.dic' version 2.4.1 from
2010-06-29.

'_geom_bond_publ_flag' value 'YES' changed to 'yes'
according to /home/saulius/struct/CIF-dictionaries/cif_core.dic
dictionary named 'cif_core.dic' version 2.4.1 from 2010-06-29 (7
times).

'_geom_bond_publ_flag' value 'Yes' changed to 'yes'
according to /home/saulius/struct/CIF-dictionaries/cif_core.dic
dictionary named 'cif_core.dic' version 2.4.1 from 2010-06-29 (3
times).

'_geom_angle_publ_flag' value 'Yes' changed to 'yes'
according to /home/saulius/struct/CIF-dictionaries/cif_core.dic
dictionary named 'cif_core.dic' version 2.4.1 from 2010-06-29 (30
times).

Automatic conversion script
Id: cif_fix_values 1715 2011-07-08 13:25:40Z adriana 

The following automatic conversions were performed:

'_exptl_crystal_density_meas' value 'not measured' was changed to '?'
- the value is perceived as not measured.

Automatic conversion script
Id: cif_fix_values 3008 2015-01-20 13:52:24Z robertas 
;
_cod_original_sg_symbol_H-M 'P 21/n'
_cod_database_code 2013517
_cod_database_fobs_code 2013517

loop_
_symmetry_equiv_pos_as_xyz
'x, y, z'
'-x+1/2, y+1/2, -z+1/2'
'-x, -y, -z'
'x-1/2, -y-1/2, z-1/2'

loop_
_atom_site_label
_atom_site_fract_x
_atom_site_fract_y
_atom_site_fract_z
_atom_site_U_iso_or_equiv
_atom_site_adp_type
_atom_site_calc_flag
_atom_site_refinement_flags
_atom_site_occupancy
_atom_site_disorder_assembly
_atom_site_disorder_group
_atom_site_type_symbol
C1 0.1679(4) 0.0724(6) 0.6292(2) 0.0306(9) Uani d . 1 . . C
C2 0.0598(4) -0.0111(5) 0.6014(2) 0.0300(9) Uani d . 1 . . C
C3 -0.0478(4) 0.0485(6) 0.6120(2) 0.0343(9) Uani d . 1 . . C
H3A -0.0562 0.1455 0.6378 0.080 Uiso d R 1 . . H
C4 -0.1428(4) -0.0366(6) 0.5842(3) 0.0400(11) Uani d . 1 . . C
H4A -0.2179 0.0032 0.5892 0.080 Uiso d R 1 . . H
C5 -0.1276(4) -0.1777(6) 0.5496(3) 0.0389(11) Uani d . 1 . . C
H5A -0.1936 -0.2371 0.5320 0.080 Uiso d R 1 . . H
C6 0.0664(4) -0.1530(6) 0.5653(2) 0.0314(9) Uani d . 1 . . C
H6A 0.1403 -0.1949 0.5586 0.080 Uiso d R 1 . . H
C7 0.4655(4) -0.5022(5) 0.7120(2) 0.0263(8) Uani d . 1 . . C
C8 0.5173(4) -0.3341(5) 0.7123(2) 0.0246(8) Uani d . 1 . . C
C9 0.6347(4) -0.3171(5) 0.7158(3) 0.0339(10) Uani d . 1 . . C
H9A 0.6823 -0.4121 0.7182 0.080 Uiso d R 1 . . H
C10 0.6824(4) -0.1611(6) 0.7159(3) 0.0388(11) Uani d . 1 . . C
H10A 0.7632 -0.1464 0.7184 0.080 Uiso d R 1 . . H
C11 0.6088(4) -0.0279(6) 0.7116(3) 0.0362(10) Uani d . 1 . . C
H11A 0.6410 0.0797 0.7128 0.080 Uiso d R 1 . . H
C12 0.4513(4) -0.1934(5) 0.7073(2) 0.0271(8) Uani d . 1 . . C
H12A 0.3702 -0.2050 0.7044 0.080 Uiso d R 1 . . H
C13 0.2366(4) -0.4072(6) 0.4484(2) 0.0337(9) Uani d . 1 . . C
C14 0.3549(4) -0.3374(6) 0.4614(2) 0.0302(9) Uani d . 1 . . C
C15 0.4073(5) -0.3061(8) 0.5252(3) 0.0463(14) Uani d . 1 . . C
H15A 0.3703 -0.3352 0.5642 0.080 Uiso d R 1 . . H
C16 0.5132(5) -0.2330(9) 0.5315(3) 0.0522(15) Uani d . 1 . . C
H16A 0.5494 -0.2066 0.5748 0.080 Uiso d R 1 . . H
C17 0.5663(4) -0.1989(7) 0.4745(3) 0.0422(12) Uani d . 1 . . C
H17A 0.6396 -0.1475 0.4792 0.080 Uiso d R 1 . . H
C18 0.4157(4) -0.3001(6) 0.4075(2) 0.0322(9) Uani d . 1 . . C
H18A 0.3812 -0.3237 0.3635 0.080 Uiso d R 1 . . H
N1 -0.0252(3) -0.2368(5) 0.53934(19) 0.0336(8) Uani d . 1 . . N
N2 0.4957(3) -0.0419(4) 0.70625(19) 0.0291(7) Uani d . 1 . . N
N3 0.5199(3) -0.2336(5) 0.4130(2) 0.0326(8) Uani d . 1 . . N
O1 0.2612(3) 0.0080(5) 0.6190(2) 0.0421(8) Uani d . 1 . . O
O2 0.1620(4) 0.2046(4) 0.6604(2) 0.0442(9) Uani d . 1 . . O
O3 0.5272(3) -0.6213(4) 0.73245(17) 0.0326(7) Uani d . 1 . . O
O4 0.3639(3) -0.5204(4) 0.68776(18) 0.0360(7) Uani d . 1 . . O
O5 0.1881(3) -0.4455(5) 0.49988(19) 0.0439(9) Uani d . 1 . . O
O6 0.1960(3) -0.4193(6) 0.38985(19) 0.0539(11) Uani d . 1 . . O
O1W 0.3290(3) 0.1524(4) 0.79111(17) 0.0378(7) Uani d . 1 . . O
H1WA 0.2679 0.0975 0.7902 0.080 Uiso d R 1 . . H
O2W -0.0293(3) -0.4604(4) 0.38254(16) 0.0358(7) Uani d . 1 . . O
H2WA 0.0340 -0.4422 0.3670 0.080 Uiso d R 1 . . H
Cd1 0.37632(2) 0.19157(3) 0.684140(15) 0.02498(14) Uani d . 1 . . Cd
Cd2 0.0000 -0.5000 0.5000 0.03082(16) Uani d S 1 . . Cd
H1WB 0.3899 0.1036 0.8120 0.050 Uiso d . 1 . . H
H2WB -0.0566 -0.3687 0.3758 0.050 Uiso d . 1 . . H

loop_
_atom_site_aniso_label
_atom_site_aniso_U_11
_atom_site_aniso_U_22
_atom_site_aniso_U_33
_atom_site_aniso_U_12
_atom_site_aniso_U_13
_atom_site_aniso_U_23
C1 0.030(2) 0.033(2) 0.0270(19) -0.0054(17) -0.0051(16) 0.0024(16)
C2 0.028(2) 0.034(2) 0.028(2) -0.0049(16) -0.0019(16) 0.0030(16)
C3 0.030(2) 0.036(2) 0.036(2) -0.0025(18) 0.0012(17) -0.0017(19)
C4 0.026(2) 0.038(2) 0.055(3) -0.0032(19) 0.003(2) 0.000(2)
C5 0.025(2) 0.042(3) 0.048(3) -0.0043(18) -0.0080(19) 0.001(2)
C6 0.026(2) 0.032(2) 0.036(2) -0.0047(17) 0.0000(16) -0.0001(17)
C7 0.030(2) 0.0231(19) 0.0262(19) -0.0014(15) 0.0041(15) -0.0024(14)
C8 0.028(2) 0.0217(18) 0.0240(18) -0.0029(14) 0.0000(14) 0.0017(14)
C9 0.030(2) 0.023(2) 0.047(3) 0.0015(16) -0.0040(19) 0.0026(17)
C10 0.023(2) 0.033(2) 0.059(3) -0.0046(17) -0.007(2) 0.000(2)
C11 0.033(3) 0.027(2) 0.047(3) -0.0044(17) -0.0050(19) -0.0006(19)
C12 0.025(2) 0.025(2) 0.031(2) -0.0023(14) 0.0016(16) -0.0014(15)
C13 0.027(2) 0.038(2) 0.037(2) -0.0057(18) 0.0086(17) -0.0076(18)
C14 0.022(2) 0.036(2) 0.032(2) -0.0030(16) 0.0030(16) -0.0022(17)
C15 0.036(3) 0.075(4) 0.028(2) -0.019(2) 0.0040(19) -0.001(2)
C16 0.043(3) 0.079(4) 0.033(3) -0.021(3) -0.002(2) 0.003(3)
C17 0.027(2) 0.059(3) 0.040(3) -0.010(2) -0.0015(19) 0.003(2)
C18 0.025(2) 0.041(2) 0.031(2) -0.0056(17) 0.0043(17) -0.0027(17)
N1 0.028(2) 0.037(2) 0.0334(19) -0.0077(16) -0.0056(15) 0.0004(16)
N2 0.0296(19) 0.0221(16) 0.0355(19) -0.0003(14) 0.0017(14) -0.0008(14)
N3 0.027(2) 0.036(2) 0.035(2) -0.0039(15) 0.0025(15) 0.0023(16)
O1 0.0241(18) 0.046(2) 0.056(2) -0.0075(14) -0.0014(15) -0.0055(16)
O2 0.040(2) 0.0383(19) 0.042(2) -0.0062(15) -0.0108(16) -0.0085(15)
O3 0.0338(17) 0.0222(14) 0.0415(17) -0.0001(12) 0.0014(13) 0.0029(13)
O4 0.0242(17) 0.0295(16) 0.054(2) -0.0050(12) 0.0020(14) -0.0044(14)
O5 0.0328(19) 0.055(2) 0.045(2) -0.0132(16) 0.0120(15) -0.0102(17)
O6 0.0331(19) 0.088(3) 0.0399(19) -0.019(2) 0.0004(15) -0.006(2)
O1W 0.0301(18) 0.0461(19) 0.0370(17) 0.0012(14) 0.0030(13) 0.0076(15)
O2W 0.0339(18) 0.0389(18) 0.0336(16) -0.0038(14) -0.0030(13) -0.0006(14)
Cd1 0.0222(2) 0.02167(19) 0.0309(2) -0.00281(10) 0.00137(12) -0.00113(10)
Cd2 0.0275(3) 0.0360(3) 0.0293(2) -0.01027(17) 0.00437(17) -0.00663(17)

loop_
_atom_type_symbol
_atom_type_description
_atom_type_scat_dispersion_real
_atom_type_scat_dispersion_imag
_atom_type_scat_source
C C 0.0033 0.0016 'International Tables Vol C Tables 4.2.6.8 and 6.1.1.4'
H H 0.0000 0.0000 'International Tables Vol C Tables 4.2.6.8 and 6.1.1.4'
N N 0.0061 0.0033 'International Tables Vol C Tables 4.2.6.8 and 6.1.1.4'
O O 0.0106 0.0060 'International Tables Vol C Tables 4.2.6.8 and 6.1.1.4'
Cd Cd -0.8075 1.2024 'International Tables Vol C Tables 4.2.6.8 and 6.1.1.4'

loop_
_geom_angle_atom_site_label_1
_geom_angle_atom_site_label_2
_geom_angle_atom_site_label_3
_geom_angle_site_symmetry_1
_geom_angle_site_symmetry_3
_geom_angle
_geom_angle_publ_flag
O1 C1 O2 . . 122.2(4) ?
O1 C1 C2 . . 118.4(4) ?
O2 C1 C2 . . 119.4(4) ?
C6 C2 C3 . . 118.1(4) ?
C6 C2 C1 . . 119.3(4) ?
C3 C2 C1 . . 122.5(4) ?
C4 C3 C2 . . 118.4(5) ?
C4 C3 H3A . . 120.8 ?
C2 C3 H3A . . 120.8 ?
C5 C4 C3 . . 119.2(5) ?
C5 C4 H4A . . 120.3 ?
C3 C4 H4A . . 120.4 ?
N1 C5 C4 . . 123.1(5) ?
N1 C5 H5A . . 118.5 ?
C4 C5 H5A . . 118.4 ?
N1 C6 C2 . . 123.6(4) ?
N1 C6 H6A . . 118.2 ?
C2 C6 H6A . . 118.2 ?
O4 C7 O3 . . 122.3(4) ?
O4 C7 C8 . . 118.7(4) ?
O3 C7 C8 . . 118.8(4) ?
C9 C8 C12 . . 118.2(4) ?
C9 C8 C7 . . 119.7(4) ?
C12 C8 C7 . . 122.1(4) ?
C8 C9 C10 . . 119.5(4) ?
C8 C9 H9A . . 120.0 ?
C10 C9 H9A . . 120.4 ?
C11 C10 C9 . . 117.8(4) ?
C11 C10 H10A . . 121.2 ?
C9 C10 H10A . . 121.0 ?
N2 C11 C10 . . 123.5(4) ?
N2 C11 H11A . . 118.2 ?
C10 C11 H11A . . 118.3 ?
N2 C12 C8 . . 123.1(4) ?
N2 C12 H12A . . 118.6 ?
C8 C12 H12A . . 118.3 ?
O6 C13 O5 . . 126.4(4) ?
O6 C13 C14 . . 118.0(4) ?
O5 C13 C14 . . 115.6(4) ?
C18 C14 C15 . . 117.2(4) ?
C18 C14 C13 . . 119.0(4) ?
C15 C14 C13 . . 123.7(4) ?
C16 C15 C14 . . 119.0(5) ?
C16 C15 H15A . . 120.6 ?
C14 C15 H15A . . 120.4 ?
C17 C16 C15 . . 119.2(5) ?
C17 C16 H16A . . 120.5 ?
C15 C16 H16A . . 120.4 ?
N3 C17 C16 . . 122.9(5) ?
N3 C17 H17A . . 118.5 ?
C16 C17 H17A . . 118.6 ?
N3 C18 C14 . . 124.2(4) ?
N3 C18 H18A . . 117.9 ?
C14 C18 H18A . . 117.9 ?
C5 N1 C6 . . 117.6(4) ?
C5 N1 Cd2 . . 122.3(3) ?
C6 N1 Cd2 . . 118.8(3) ?
C11 N2 C12 . . 117.8(4) ?
C11 N2 Cd1 . . 121.0(3) ?
C12 N2 Cd1 . . 120.9(3) ?
C17 N3 C18 . . 117.3(4) ?
C17 N3 Cd1 . 3_656 121.2(3) ?
C18 N3 Cd1 . 3_656 121.3(3) ?
C1 O1 Cd1 . . 96.5(3) ?
C1 O2 Cd1 . . 87.6(3) ?
C7 O3 Cd1 . 1_545 88.6(3) ?
C7 O4 Cd1 . 1_545 94.0(3) ?
C13 O5 Cd2 . . 124.4(3) ?
C13 O6 O2W . . 111.2(3) ?
Cd1 O1W O4 . 2_556 119.52(16) ?
Cd1 O1W O2W . 4_656 120.24(16) ?
O4 O1W O2W 2_556 4_656 93.66(15) ?
Cd1 O1W H1WA . . 109.4 ?
O2W O1W H1WA 4_656 . 99.9 ?
Cd1 O1W H1WB . . 104.4 ?
O4 O1W H1WB 2_556 . 109.9 ?
H1WA O1W H1WB . . 114.9 ?
Cd2 O2W O6 . . 84.67(13) ?
Cd2 O2W O2 . 3_556 116.74(16) ?
O6 O2W O2 . 3_556 117.69(19) ?
Cd2 O2W H2WA . . 109.5 ?
O2 O2W H2WA 3_556 . 104.6 ?
Cd2 O2W H2WB . . 107.9 ?
O6 O2W H2WB . . 105.5 ?
H2WA O2W H2WB . . 97.2 ?
O1W Cd1 O1 . . 104.77(14) yes
O1W Cd1 O4 . 1_565 95.16(13) yes
O1 Cd1 O4 . 1_565 128.46(13) yes
O1W Cd1 N2 . . 84.47(13) yes
O1 Cd1 N2 . . 83.92(14) yes
O4 Cd1 N2 1_565 . 145.90(12) yes
O1W Cd1 N3 . 3_656 163.72(13) yes
O1 Cd1 N3 . 3_656 87.28(14) yes
O4 Cd1 N3 1_565 3_656 85.41(13) yes
N2 Cd1 N3 . 3_656 86.00(14) yes
O1W Cd1 O3 . 1_565 86.97(13) yes
O1 Cd1 O3 . 1_565 166.95(12) yes
O4 Cd1 O3 1_565 1_565 54.29(11) yes
N2 Cd1 O3 . 1_565 91.71(13) yes
N3 Cd1 O3 3_656 1_565 80.14(13) yes
O1W Cd1 O2 . . 81.87(13) yes
O1 Cd1 O2 . . 53.33(13) yes
O4 Cd1 O2 1_565 . 84.28(11) yes
N2 Cd1 O2 . . 129.07(13) yes
N3 Cd1 O2 3_656 . 114.34(14) yes
O3 Cd1 O2 1_565 . 135.87(11) yes
O5 Cd2 O5 . 3_546 180.0 yes
O5 Cd2 N1 . . 88.46(14) yes
O5 Cd2 N1 3_546 . 91.54(14) yes
O5 Cd2 N1 . 3_546 91.54(14) ?
O5 Cd2 N1 3_546 3_546 88.46(14) ?
N1 Cd2 N1 . 3_546 180.0 yes
O5 Cd2 O2W . . 91.58(13) yes
O5 Cd2 O2W 3_546 . 88.42(13) yes
N1 Cd2 O2W . . 101.49(13) yes
N1 Cd2 O2W 3_546 . 78.51(13) yes
O5 Cd2 O2W . 3_546 88.42(13) ?
O5 Cd2 O2W 3_546 3_546 91.58(13) ?
N1 Cd2 O2W . 3_546 78.51(13) ?
N1 Cd2 O2W 3_546 3_546 101.49(13) ?
O2W Cd2 O2W . 3_546 180.0 yes

loop_
_geom_bond_atom_site_label_1
_geom_bond_atom_site_label_2
_geom_bond_site_symmetry_2
_geom_bond_distance
_geom_bond_publ_flag
C1 O1 . 1.255(6) ?
C1 O2 . 1.257(6) ?
C1 C2 . 1.512(6) ?
C2 C6 . 1.375(6) ?
C2 C3 . 1.397(7) ?
C3 C4 . 1.395(7) ?
C3 H3A . 0.9599 ?
C4 C5 . 1.368(7) ?
C4 H4A . 0.9599 ?
C5 N1 . 1.338(7) ?
C5 H5A . 0.9600 ?
C6 N1 . 1.348(6) ?
C6 H6A . 0.9600 ?
C7 O4 . 1.264(6) ?
C7 O3 . 1.265(5) ?
C7 C8 . 1.507(6) ?
C8 C9 . 1.390(7) ?
C8 C12 . 1.391(6) ?
C9 C10 . 1.397(6) ?
C9 H9A . 0.9600 ?
C10 C11 . 1.394(7) ?
C10 H10A . 0.9600 ?
C11 N2 . 1.337(6) ?
C11 H11A . 0.9600 ?
C12 N2 . 1.349(5) ?
C12 H12A . 0.9600 ?
C13 O6 . 1.234(6) ?
C13 O5 . 1.267(6) ?
C13 C14 . 1.512(6) ?
C14 C18 . 1.387(6) ?
C14 C15 . 1.397(7) ?
C15 C16 . 1.384(8) ?
C15 H15A . 0.9599 ?
C16 C17 . 1.383(8) ?
C16 H16A . 0.9600 ?
C17 N3 . 1.337(7) ?
C17 H17A . 0.9600 ?
C18 N3 . 1.342(6) ?
C18 H18A . 0.9600 ?
N1 Cd2 . 2.325(5) yes
N2 Cd1 . 2.396(4) yes
N3 Cd1 3_656 2.422(4) ?
O1 Cd1 . 2.348(4) yes
O2 Cd1 . 2.539(5) yes
O3 Cd1 1_545 2.483(4) ?
O4 Cd1 1_545 2.367(4) ?
O5 Cd2 . 2.269(4) yes
O6 O2W . 2.677(6) ?
O1W Cd1 . 2.292(4) yes
O1W O4 2_556 2.751(5) ?
O1W O2W 4_656 2.847(5) ?
O1W H1WA . 0.8500 ?
O1W H1WB . 0.8946 ?
O2W Cd2 . 2.377(4) yes
O2W O2 3_556 2.712(6) ?
O2W H2WA . 0.8500 ?
O2W H2WB . 0.8240 ?
Cd1 O4 1_565 2.367(4) yes
Cd1 N3 3_656 2.422(4) yes
Cd1 O3 1_565 2.483(4) yes
Cd2 O5 3_546 2.269(4) ?
Cd2 N1 3_546 2.325(5) ?
Cd2 O2W 3_546 2.377(4) ?

loop_
_geom_hbond_atom_site_label_D
_geom_hbond_atom_site_label_H
_geom_hbond_atom_site_label_A
_geom_hbond_site_symmetry_A
_geom_hbond_distance_DH
_geom_hbond_distance_HA
_geom_hbond_distance_DA
_geom_hbond_angle_DHA
O1W H1WA O4 2_556 0.85 1.92 2.751(5) 165.4
O2W H2WA O6 . 0.85 1.94 2.677(6) 144.6
O1W H1WB O2W 4_656 0.89 2.01 2.847(5) 154.4
O2W H2WB O2 3_556 0.82 1.93 2.712(6) 158.0
